data_4036424
loop_
_publ_author_name
'Maury, Julien'
'Clayden, Jonathan'

_publ_section_title
;
 \a-Quaternary Proline Derivatives by Intramolecular Diastereoselective
 Arylation of N-Carboxamido Proline Ester Enolates.
;
_journal_issue 21
_journal_name_full 'The Journal of organic chemistry'
_journal_page_first 10757
_journal_page_last 10768
_journal_paper_doi 10.1021/acs.joc.5b01912
_journal_volume 80
_journal_year 2015
_chemical_absolute_configuration syn
_chemical_formula_sum 'C13 H14 N2 O3'
_chemical_formula_weight 246.26
_space_group_IT_number 19
_space_group_name_Hall 'P 2ac 2ab'
_space_group_name_H-M_alt 'P 21 21 21'
_symmetry_cell_setting orthorhombic
_symmetry_space_group_name_H-M 'P 21 21 21'
_atom_sites_solution_hydrogens geom
_atom_sites_solution_primary direct
_atom_sites_solution_secondary difmap
_audit_creation_method SHELXL-97
_cell_angle_alpha 90.00
_cell_angle_beta 90.00
_cell_angle_gamma 90.00
_cell_formula_units_Z 4
_cell_length_a 7.1026(3)
_cell_length_b 10.6355(5)
_cell_length_c 15.9122(6)
_cell_measurement_reflns_used 2132
_cell_measurement_temperature 100(2)
_cell_measurement_theta_max 71.97
_cell_measurement_theta_min 5.00
_cell_volume 1202.00(9)
_computing_cell_refinement 'Bruker SAINT'
_computing_data_collection 'Bruker APEX2'
_computing_data_reduction 'Bruker SAINT'
_computing_molecular_graphics 'Bruker SHELXTL'
_computing_publication_material 'Bruker SHELXTL'
_computing_structure_refinement 'SHELXL-97 (Sheldrick, 2008)'
_computing_structure_solution 'SHELXS-97 (Sheldrick, 2008)'
_diffrn_ambient_temperature 100(2)
_diffrn_measured_fraction_theta_full 0.991
_diffrn_measured_fraction_theta_max 0.990
_diffrn_measurement_device_type 'Bruker APEX-II CCD'
_diffrn_measurement_method '\f and \w scans'
_diffrn_radiation_monochromator graphite
_diffrn_radiation_source 'fine-focus sealed tube'
_diffrn_radiation_type CuK\a
_diffrn_radiation_wavelength 1.54178
_diffrn_reflns_av_R_equivalents 0.0820
_diffrn_reflns_av_sigmaI/netI 0.0642
_diffrn_reflns_limit_h_max 8
_diffrn_reflns_limit_h_min -6
_diffrn_reflns_limit_k_max 12
_diffrn_reflns_limit_k_min -13
_diffrn_reflns_limit_l_max 19
_diffrn_reflns_limit_l_min -18
_diffrn_reflns_number 4303
_diffrn_reflns_theta_full 67.00
_diffrn_reflns_theta_max 71.96
_diffrn_reflns_theta_min 5.00
_exptl_absorpt_coefficient_mu 0.811
_exptl_absorpt_correction_T_max 0.9683
_exptl_absorpt_correction_T_min 0
_exptl_absorpt_correction_type multi-scan
_exptl_absorpt_process_details SADABS
_exptl_crystal_colour white
_exptl_crystal_density_diffrn 1.361
_exptl_crystal_density_method 'not measured'
_exptl_crystal_description block
_exptl_crystal_F_000 520
_exptl_crystal_size_max 0.18
_exptl_crystal_size_mid 0.14
_exptl_crystal_size_min 0.04
_refine_diff_density_max 0.259
_refine_diff_density_min -0.220
_refine_diff_density_rms 0.058
_refine_ls_abs_structure_details 'Flack H D (1983), Acta Cryst. A39, 876-881'
_refine_ls_abs_structure_Flack 0.1(3)
_refine_ls_extinction_method none
_refine_ls_goodness_of_fit_ref 1.005
_refine_ls_hydrogen_treatment constr
_refine_ls_matrix_type full
_refine_ls_number_parameters 165
_refine_ls_number_reflns 2200
_refine_ls_number_restraints 0
_refine_ls_restrained_S_all 1.005
_refine_ls_R_factor_all 0.0476
_refine_ls_R_factor_gt 0.0440
_refine_ls_shift/su_max 0.000
_refine_ls_shift/su_mean 0.000
_refine_ls_structure_factor_coef Fsqd
_refine_ls_weighting_details 'calc w=1/[\s^2^(Fo^2^)+(0.0718P)^2^+0.0000P] where P=(Fo^2^+2Fc^2^)/3'
_refine_ls_weighting_scheme calc
_refine_ls_wR_factor_gt 0.1102
_refine_ls_wR_factor_ref 0.1121
_reflns_number_gt 2004
_reflns_number_total 2200
_reflns_threshold_expression >2sigma(I)
_cod_data_source_file jo5b01912_si_003.cif
_cod_data_source_block s4142ma
_cod_depositor_comments
;
The following automatic conversions were performed:

data item '_symmetry_cell_setting' value 'Orthorhombic' was changed
to 'orthorhombic' in accordance with the
/home/saulius/struct/COD-crude-data/automatic-downloads/DataCite-retrospective/ACS/depositions/lib/dictionaries/cif_core.dic
dictionary named 'cif_core.dic' version 2.4.2 last updated on
2011-04-26.

Automatic conversion script
Id: cif_fix_values 6909 2019-04-08 15:41:33Z antanas 
;
_cod_original_sg_symbol_H-M P2(1)2(1)2(1)
_cod_database_code 4036424

loop_
_symmetry_equiv_pos_as_xyz
'x, y, z'
'x+1/2, -y+1/2, -z'
'-x, y+1/2, -z+1/2'
'-x+1/2, -y, z+1/2'

loop_
_atom_site_label
_atom_site_type_symbol
_atom_site_fract_x
_atom_site_fract_y
_atom_site_fract_z
_atom_site_U_iso_or_equiv
_atom_site_adp_type
_atom_site_occupancy
_atom_site_symmetry_multiplicity
_atom_site_calc_flag
_atom_site_refinement_flags
C1 C 0.1644(3) 0.22177(19) 0.74864(13) 0.0142(4) Uani 1 1 d .
C2 C 0.0447(3) 0.22750(19) 0.66866(13) 0.0160(4) Uani 1 1 d .
C3 C 0.3043(3) 0.34952(19) 0.64704(13) 0.0155(4) Uani 1 1 d .
C4 C 0.4919(3) 0.2680(2) 0.76336(13) 0.0178(4) Uani 1 1 d .
H4A H 0.5026 0.2822 0.8247 0.021 Uiso 1 1 calc R
H4B H 0.6002 0.3080 0.7347 0.021 Uiso 1 1 calc R
C5 C 0.4798(3) 0.12740(19) 0.74274(13) 0.0161(4) Uani 1 1 d .
H5 H 0.5676 0.0763 0.7780 0.019 Uiso 1 1 calc R
C6 C 0.2733(3) 0.09540(19) 0.76017(13) 0.0162(4) Uani 1 1 d .
H6A H 0.2576 0.0630 0.8181 0.019 Uiso 1 1 calc R
H6B H 0.2271 0.0312 0.7201 0.019 Uiso 1 1 calc R
C7 C 0.0436(3) 0.2543(2) 0.82471(13) 0.0159(4) Uani 1 1 d .
C8 C -0.0782(3) 0.1637(2) 0.85652(13) 0.0183(4) Uani 1 1 d .
H8 H -0.0840 0.0830 0.8310 0.022 Uiso 1 1 calc R
C9 C -0.1918(3) 0.1907(2) 0.92564(14) 0.0220(5) Uani 1 1 d .
H9 H -0.2751 0.1287 0.9471 0.026 Uiso 1 1 calc R
C10 C -0.1830(3) 0.3083(2) 0.96294(13) 0.0226(5) Uani 1 1 d .
H10 H -0.2608 0.3270 1.0099 0.027 Uiso 1 1 calc R
C11 C -0.0615(3) 0.3986(2) 0.93197(13) 0.0208(5) Uani 1 1 d .
H11 H -0.0552 0.4789 0.9580 0.025 Uiso 1 1 calc R
C12 C 0.0521(3) 0.3722(2) 0.86253(13) 0.0184(4) Uani 1 1 d .
H12 H 0.1351 0.4346 0.8412 0.022 Uiso 1 1 calc R
C13 C 0.0657(4) 0.3360(2) 0.53012(14) 0.0260(5) Uani 1 1 d .
H13A H 0.0525 0.2578 0.4981 0.039 Uiso 1 1 calc R
H13B H 0.1567 0.3911 0.5020 0.039 Uiso 1 1 calc R
H13C H -0.0566 0.3784 0.5333 0.039 Uiso 1 1 calc R
N1 N 0.1318(3) 0.30744(17) 0.61468(11) 0.0179(4) Uani 1 1 d .
N2 N 0.3117(2) 0.31576(16) 0.73053(10) 0.0144(4) Uani 1 1 d .
O1 O -0.1034(2) 0.17296(15) 0.65542(10) 0.0210(4) Uani 1 1 d .
O2 O 0.4192(2) 0.41027(14) 0.60761(9) 0.0204(3) Uani 1 1 d .
O3 O 0.5099(2) 0.10769(15) 0.65526(9) 0.0203(3) Uani 1 1 d .
H3 H 0.6220 0.1253 0.6432 0.030 Uiso 1 1 calc R

loop_
_atom_site_aniso_label
_atom_site_aniso_U_11
_atom_site_aniso_U_22
_atom_site_aniso_U_33
_atom_site_aniso_U_23
_atom_site_aniso_U_13
_atom_site_aniso_U_12
C1 0.0108(9) 0.0165(9) 0.0152(9) -0.0004(8) 0.0003(7) -0.0015(8)
C2 0.0141(10) 0.0146(9) 0.0192(10) -0.0034(8) -0.0022(8) 0.0024(8)
C3 0.0166(10) 0.0142(9) 0.0157(9) -0.0007(8) 0.0004(8) 0.0009(8)
C4 0.0108(9) 0.0238(10) 0.0188(10) 0.0013(8) -0.0026(8) -0.0016(9)
C5 0.0104(10) 0.0205(10) 0.0175(9) 0.0025(8) -0.0022(7) -0.0001(8)
C6 0.0118(10) 0.0157(9) 0.0212(10) 0.0016(8) 0.0004(8) 0.0001(8)
C7 0.0115(10) 0.0214(10) 0.0147(9) 0.0031(8) -0.0022(7) 0.0020(8)
C8 0.0131(10) 0.0219(10) 0.0198(10) 0.0003(8) -0.0013(8) -0.0018(9)
C9 0.0134(10) 0.0325(12) 0.0201(10) 0.0049(9) 0.0005(8) -0.0022(10)
C10 0.0171(11) 0.0368(12) 0.0139(10) 0.0000(9) 0.0016(8) 0.0036(10)
C11 0.0231(12) 0.0224(10) 0.0170(10) -0.0003(9) -0.0038(8) 0.0022(10)
C12 0.0171(10) 0.0205(10) 0.0175(9) 0.0025(8) -0.0019(8) 0.0000(9)
C13 0.0306(13) 0.0296(11) 0.0179(11) 0.0045(9) -0.0071(9) -0.0029(11)
N1 0.0187(9) 0.0199(8) 0.0150(8) 0.0004(7) -0.0037(7) -0.0021(8)
N2 0.0108(8) 0.0168(8) 0.0156(8) 0.0000(6) -0.0010(7) -0.0008(7)
O1 0.0127(7) 0.0263(8) 0.0241(8) -0.0036(7) -0.0032(6) -0.0022(7)
O2 0.0226(8) 0.0190(7) 0.0197(7) 0.0011(6) 0.0038(6) -0.0040(7)
O3 0.0142(7) 0.0261(8) 0.0206(7) 0.0000(6) 0.0029(6) -0.0009(7)

loop_
_atom_type_symbol
_atom_type_description
_atom_type_scat_dispersion_real
_atom_type_scat_dispersion_imag
_atom_type_scat_source
C C 0.0181 0.0091 'International Tables Vol C Tables 4.2.6.8 and 6.1.1.4'
H H 0.0000 0.0000 'International Tables Vol C Tables 4.2.6.8 and 6.1.1.4'
N N 0.0311 0.0180 'International Tables Vol C Tables 4.2.6.8 and 6.1.1.4'
O O 0.0492 0.0322 'International Tables Vol C Tables 4.2.6.8 and 6.1.1.4'

loop_
_geom_angle_atom_site_label_1
_geom_angle_atom_site_label_2
_geom_angle_atom_site_label_3
_geom_angle
N2 C1 C7 113.62(17)
N2 C1 C2 101.80(16)
C7 C1 C2 109.78(17)
N2 C1 C6 104.78(16)
C7 C1 C6 112.40(17)
C2 C1 C6 114.00(16)
O1 C2 N1 125.6(2)
O1 C2 C1 127.1(2)
N1 C2 C1 107.31(17)
O2 C3 N2 127.7(2)
O2 C3 N1 124.53(19)
N2 C3 N1 107.70(17)
N2 C4 C5 102.21(16)
N2 C4 H4A 111.3
C5 C4 H4A 111.3
N2 C4 H4B 111.3
C5 C4 H4B 111.3
H4A C4 H4B 109.2
O3 C5 C6 106.78(16)
O3 C5 C4 110.14(16)
C6 C5 C4 103.41(17)
O3 C5 H5 112.0
C6 C5 H5 112.0
C4 C5 H5 112.0
C5 C6 C1 105.17(16)
C5 C6 H6A 110.7
C1 C6 H6A 110.7
C5 C6 H6B 110.7
C1 C6 H6B 110.7
H6A C6 H6B 108.8
C8 C7 C12 119.63(19)
C8 C7 C1 118.82(19)
C12 C7 C1 121.55(19)
C7 C8 C9 120.3(2)
C7 C8 H8 119.9
C9 C8 H8 119.9
C10 C9 C8 119.9(2)
C10 C9 H9 120.1
C8 C9 H9 120.1
C11 C10 C9 120.2(2)
C11 C10 H10 119.9
C9 C10 H10 119.9
C10 C11 C12 120.2(2)
C10 C11 H11 119.9
C12 C11 H11 119.9
C7 C12 C11 119.8(2)
C7 C12 H12 120.1
C11 C12 H12 120.1
N1 C13 H13A 109.5
N1 C13 H13B 109.5
H13A C13 H13B 109.5
N1 C13 H13C 109.5
H13A C13 H13C 109.5
H13B C13 H13C 109.5
C2 N1 C3 111.45(17)
C2 N1 C13 124.62(19)
C3 N1 C13 123.63(18)
C3 N2 C4 117.71(17)
C3 N2 C1 109.76(16)
C4 N2 C1 108.26(16)
C5 O3 H3 109.5

loop_
_geom_bond_atom_site_label_1
_geom_bond_atom_site_label_2
_geom_bond_distance
C1 N2 1.475(3)
C1 C7 1.524(3)
C1 C2 1.532(3)
C1 C6 1.561(3)
C2 O1 1.220(3)
C2 N1 1.358(3)
C3 O2 1.215(3)
C3 N2 1.377(3)
C3 N1 1.403(3)
C4 N2 1.473(3)
C4 C5 1.533(3)
C4 H4A 0.9900
C4 H4B 0.9900
C5 O3 1.424(2)
C5 C6 1.531(3)
C5 H5 1.0000
C6 H6A 0.9900
C6 H6B 0.9900
C7 C8 1.390(3)
C7 C12 1.392(3)
C8 C9 1.394(3)
C8 H8 0.9500
C9 C10 1.386(3)
C9 H9 0.9500
C10 C11 1.382(3)
C10 H10 0.9500
C11 C12 1.397(3)
C11 H11 0.9500
C12 H12 0.9500
C13 N1 1.457(3)
C13 H13A 0.9800
C13 H13B 0.9800
C13 H13C 0.9800
O3 H3 0.8400

loop_
_geom_hbond_atom_site_label_D
_geom_hbond_atom_site_label_H
_geom_hbond_atom_site_label_A
_geom_hbond_distance_DH
_geom_hbond_distance_HA
_geom_hbond_distance_DA
_geom_hbond_angle_DHA
_geom_hbond_site_symmetry_A
O3 H3 O1 0.84 2.02 2.833(2) 161.2 1_655

loop_
_geom_torsion_atom_site_label_1
_geom_torsion_atom_site_label_2
_geom_torsion_atom_site_label_3
_geom_torsion_atom_site_label_4
_geom_torsion
N2 C1 C2 O1 -174.3(2)
C7 C1 C2 O1 -53.7(3)
C6 C1 C2 O1 73.5(3)
N2 C1 C2 N1 4.4(2)
C7 C1 C2 N1 125.08(19)
C6 C1 C2 N1 -107.81(19)
N2 C4 C5 O3 74.97(19)
N2 C4 C5 C6 -38.83(19)
O3 C5 C6 C1 -90.67(19)
C4 C5 C6 C1 25.5(2)
N2 C1 C6 C5 -2.9(2)
C7 C1 C6 C5 -126.71(18)
C2 C1 C6 C5 107.55(19)
N2 C1 C7 C8 -169.27(18)
C2 C1 C7 C8 77.5(2)
C6 C1 C7 C8 -50.5(3)
N2 C1 C7 C12 11.0(3)
C2 C1 C7 C12 -102.3(2)
C6 C1 C7 C12 129.7(2)
C12 C7 C8 C9 0.3(3)
C1 C7 C8 C9 -179.49(19)
C7 C8 C9 C10 -0.1(3)
C8 C9 C10 C11 -0.2(3)
C9 C10 C11 C12 0.5(3)
C8 C7 C12 C11 0.0(3)
C1 C7 C12 C11 179.73(19)
C10 C11 C12 C7 -0.4(3)
O1 C2 N1 C3 -177.0(2)
C1 C2 N1 C3 4.2(2)
O1 C2 N1 C13 -3.1(3)
C1 C2 N1 C13 178.1(2)
O2 C3 N1 C2 171.4(2)
N2 C3 N1 C2 -11.9(2)
O2 C3 N1 C13 -2.5(3)
N2 C3 N1 C13 174.10(19)
O2 C3 N2 C4 -44.3(3)
N1 C3 N2 C4 139.16(18)
O2 C3 N2 C1 -168.7(2)
N1 C3 N2 C1 14.8(2)
C5 C4 N2 C3 -86.5(2)
C5 C4 N2 C1 38.6(2)
C7 C1 N2 C3 -129.66(18)
C2 C1 N2 C3 -11.7(2)
C6 C1 N2 C3 107.29(18)
C7 C1 N2 C4 100.6(2)
C2 C1 N2 C4 -141.43(16)
C6 C1 N2 C4 -22.4(2)
